data_4123913
loop_
_publ_author_name
'Liu, Dahuan'
'Liu, Tian-Fu'
'Chen, Ying-Pin'
'Zou, Lanfang'
'Feng, Dawei'
'Wang, Kecheng'
'Zhang, Qiang'
'Yuan, Shuai'
'Zhong, Chongli'
'Zhou, Hong-Cai'

_publ_section_title
;
 A Reversible Crystallinity-Preserving Phase Transition in Metal-Organic
 Frameworks: Discovery, Mechanistic Studies, and Potential Applications.
;
_journal_issue 24
_journal_name_full 'Journal of the American Chemical Society'
_journal_page_first 7740
_journal_page_last 7746
_journal_paper_doi 10.1021/jacs.5b02999
_journal_volume 137
_journal_year 2015
_chemical_formula_moiety '(Cd4 Cl5) (C48 H26 N20)2 (Cd O3)2 (Cd)0.5'
_chemical_formula_sum 'C96 H52 Cd6.5 Cl5 N40 O6'
_chemical_formula_weight 2769.63
_chemical_name_systematic
; 
 ? 
;
_space_group_IT_number 127
_symmetry_cell_setting tetragonal
_symmetry_space_group_name_Hall '-P 4 2ab'
_symmetry_space_group_name_H-M 'P 4/m b m'
_atom_sites_solution_hydrogens geom
_atom_sites_solution_primary direct
_atom_sites_solution_secondary difmap
_audit_creation_method SHELXL-97
_cell_angle_alpha 90.00
_cell_angle_beta 90.00
_cell_angle_gamma 90.00
_cell_formula_units_Z 2
_cell_length_a 27.809(3)
_cell_length_b 27.809(3)
_cell_length_c 20.600(3)
_cell_measurement_reflns_used 9941
_cell_measurement_temperature 110(2)
_cell_measurement_theta_max 18.0904
_cell_measurement_theta_min 2.2322
_cell_volume 15931(3)
_computing_cell_refinement 'SAINT+ ver. (Bruker, 2001)'
_computing_data_collection 'APEX2  (Bruker, 2008)'
_computing_data_reduction 'SAINT+ ver. (Bruker, 2001)'
_computing_molecular_graphics 'SHELXTL (Sheldrick, 2008)'
_computing_publication_material 'SHELXTL (Sheldrick, 2008)'
_computing_structure_refinement 'SHELXL-97 (Sheldrick, 2008)'
_computing_structure_solution 'SHELXS-97 (Sheldrick, 2008)'
_diffrn_ambient_temperature 110(2)
_diffrn_measured_fraction_theta_full 0.988
_diffrn_measured_fraction_theta_max 0.988
_diffrn_measurement_device_type 'Bruker SMART APEX II CCD area detector'
_diffrn_measurement_method 'phi and omega scans'
_diffrn_radiation_monochromator graphite
_diffrn_radiation_source 'fine-focus sealed tube'
_diffrn_radiation_type MoK\a
_diffrn_radiation_wavelength 0.71073
_diffrn_reflns_av_R_equivalents 0.1656
_diffrn_reflns_av_sigmaI/netI 0.0844
_diffrn_reflns_limit_h_max 32
_diffrn_reflns_limit_h_min -32
_diffrn_reflns_limit_k_max 31
_diffrn_reflns_limit_k_min -32
_diffrn_reflns_limit_l_max 24
_diffrn_reflns_limit_l_min -24
_diffrn_reflns_number 134660
_diffrn_reflns_theta_full 25.01
_diffrn_reflns_theta_max 25.01
_diffrn_reflns_theta_min 1.64
_exptl_absorpt_coefficient_mu 0.492
_exptl_absorpt_correction_T_max 0.9525
_exptl_absorpt_correction_T_min 0.9525
_exptl_absorpt_correction_type multi-scan
_exptl_absorpt_process_details 'SADABS (Sheldrick, 2008)'
_exptl_crystal_colour Purple
_exptl_crystal_density_diffrn 0.577
_exptl_crystal_density_meas ?
_exptl_crystal_density_method 'not measured'
_exptl_crystal_description Blocky
_exptl_crystal_F_000 2706
_exptl_crystal_size_max 0.10
_exptl_crystal_size_mid 0.10
_exptl_crystal_size_min 0.10
_platon_squeeze_details
;
;
_refine_diff_density_max 1.583
_refine_diff_density_min -0.678
_refine_diff_density_rms 0.096
_refine_ls_extinction_method none
_refine_ls_goodness_of_fit_ref 1.002
_refine_ls_hydrogen_treatment constr
_refine_ls_matrix_type full
_refine_ls_number_parameters 143
_refine_ls_number_reflns 7389
_refine_ls_number_restraints 4
_refine_ls_restrained_S_all 1.003
_refine_ls_R_factor_all 0.1645
_refine_ls_R_factor_gt 0.1010
_refine_ls_shift/su_max 0.000
_refine_ls_shift/su_mean 0.000
_refine_ls_structure_factor_coef Fsqd
_refine_ls_weighting_details 'calc w=1/[\s^2^(Fo^2^)+(0.0300P)^2^+114.0000P] where P=(Fo^2^+2Fc^2^)/3'
_refine_ls_weighting_scheme calc
_refine_ls_wR_factor_gt 0.2325
_refine_ls_wR_factor_ref 0.2479
_reflns_number_gt 3483
_reflns_number_total 7389
_reflns_threshold_expression >2sigma(I)
_cod_data_source_file ja5b02999_si_004.cif
_cod_data_source_block aaa_65c_110k_sq
_cod_depositor_comments
;
The following automatic conversions were performed:

'_symmetry_cell_setting' value 'Tetragonal' changed to 'tetragonal'
according to
/usr/data/users/saulius/crontab/automatic-downloads/current/ACS/lib/dictionaries/cif_core.dic
dictionary named 'cif_core.dic' version 2.4.2 from 2011-04-26.

'_exptl_crystal_density_meas' value 'not measured' was changed to '?'
- the value is perceived as not measured.

Automatic conversion script
Id: cif_fix_values 3271 2015-04-21 07:52:19Z andrius 
;
_cod_original_cell_volume 15930(4)
_cod_original_sg_symbol_H-M P4/mbm
_cod_original_formula_sum 'C96 H52 Cd6.50 Cl5 N40 O6'
_cod_database_code 4123913

loop_
_symmetry_equiv_pos_as_xyz
'x, y, z'
'-y, x, z'
'-x, -y, z'
'y, -x, z'
'x+1/2, -y+1/2, -z'
'-x+1/2, y+1/2, -z'
'y+1/2, x+1/2, -z'
'-y+1/2, -x+1/2, -z'
'-x, -y, -z'
'y, -x, -z'
'x, y, -z'
'-y, x, -z'
'-x-1/2, y-1/2, z'
'x-1/2, -y-1/2, z'
'-y-1/2, -x-1/2, z'
'y-1/2, x-1/2, z'

loop_
_atom_site_label
_atom_site_type_symbol
_atom_site_fract_x
_atom_site_fract_y
_atom_site_fract_z
_atom_site_U_iso_or_equiv
_atom_site_adp_type
_atom_site_occupancy
_atom_site_symmetry_multiplicity
_atom_site_calc_flag
_atom_site_refinement_flags
Cd1 Cd 0.48316(4) 0.59887(3) 0.5000 0.0736(3) Uani 1 2 d S
N1 N 0.5416(3) 0.6287(3) 0.6312(3) 0.089(2) Uani 1 1 d D
N2 N 0.5397(2) 0.5999(2) 0.5791(2) 0.0565(17) Uani 1 1 d D
N3 N 0.5795(2) 0.5732(2) 0.5791(2) 0.0641(18) Uani 1 1 d D
N4 N 0.6047(3) 0.5846(3) 0.6324(3) 0.092(3) Uani 1 1 d D
N5 N 0.7203(4) 0.7797(4) 0.9030(4) 0.130(3) Uani 1 2 d S
H5A H 0.7216 0.7784 0.9456 0.156 Uiso 1 2 calc SR
N6 N 0.6669(5) 0.7273(4) 1.0000 0.112(5) Uani 1 2 d S
C1 C 0.5824(4) 0.6179(4) 0.6616(4) 0.090(3) Uani 1 1 d .
C2 C 0.5984(4) 0.6432(3) 0.7194(3) 0.200(3) Uani 1 1 d G
C3 C 0.5778(3) 0.6860(4) 0.7405(4) 0.200(3) Uani 1 1 d G
H3A H 0.5516 0.6997 0.7173 0.239 Uiso 1 1 calc R
C4 C 0.5955(4) 0.7088(3) 0.7955(4) 0.200(3) Uani 1 1 d G
H4A H 0.5815 0.7381 0.8099 0.239 Uiso 1 1 calc R
C5 C 0.6339(4) 0.6889(3) 0.8295(3) 0.200(3) Uani 1 1 d G
C6 C 0.6544(3) 0.6461(4) 0.8084(4) 0.200(3) Uani 1 1 d G
H6A H 0.6806 0.6325 0.8316 0.239 Uiso 1 1 calc R
C7 C 0.6367(4) 0.6233(3) 0.7533(4) 0.200(3) Uani 1 1 d G
H7A H 0.6508 0.5940 0.7389 0.239 Uiso 1 1 calc R
C8 C 0.6587(4) 0.7165(4) 0.8820(4) 0.131(5) Uani 1 1 d .
C9 C 0.6907(4) 0.7527(4) 0.8626(3) 0.130(3) Uani 1 1 d .
C10 C 0.7027(4) 0.7642(4) 0.7961(3) 0.130(3) Uani 1 1 d .
H10A H 0.6887 0.7500 0.7587 0.156 Uiso 1 1 calc R
C11 C 0.6472(4) 0.7056(4) 0.9462(4) 0.124(5) Uani 1 1 d .
C12 C 0.6131(5) 0.6724(4) 0.9672(4) 0.164(7) Uani 1 1 d .
H12A H 0.5934 0.6530 0.9401 0.197 Uiso 1 1 calc R
Cl1 Cl 0.5000 0.5000 0.5000 0.0401(11) Uani 1 8 d S
Cl2 Cl 0.4674(2) 0.68537(18) 0.5000 0.157(2) Uani 1 2 d S
Cd1S Cd 0.46890(13) 0.68747(11) 0.62378(13) 0.0990(11) Uani 0.25 1 d PD
O1S O 0.4739(14) 0.6880(10) 0.7342(13) 0.145(8) Uani 0.25 1 d P
O3S O 0.4049(12) 0.7450(9) 0.6247(13) 0.145(8) Uani 0.25 1 d PD
O2S O 0.5189(14) 0.7576(10) 0.6251(13) 0.145(8) Uani 0.25 1 d P
Cd2S Cd 0.5000 0.5000 0.7238(15) 0.482(17) Uiso 0.25 4 d SP

loop_
_atom_site_aniso_label
_atom_site_aniso_U_11
_atom_site_aniso_U_22
_atom_site_aniso_U_33
_atom_site_aniso_U_23
_atom_site_aniso_U_13
_atom_site_aniso_U_12
Cd1 0.0905(8) 0.0674(6) 0.0628(5) 0.000 0.000 0.0024(5)
N1 0.106(6) 0.107(6) 0.053(4) -0.041(4) 0.000(4) -0.023(5)
N2 0.074(4) 0.063(4) 0.033(3) -0.013(3) 0.001(3) -0.018(4)
N3 0.081(5) 0.085(5) 0.027(3) -0.002(3) -0.016(3) -0.012(4)
N4 0.140(8) 0.086(6) 0.048(4) 0.011(4) -0.035(5) -0.053(6)
N5 0.182(5) 0.182(5) 0.027(2) -0.002(3) 0.002(3) -0.129(5)
N6 0.163(12) 0.146(11) 0.027(4) 0.000 0.000 -0.098(9)
C1 0.130(10) 0.102(8) 0.038(4) -0.009(5) 0.012(5) -0.063(7)
C2 0.244(8) 0.233(8) 0.121(5) -0.090(5) -0.071(4) -0.045(6)
C3 0.244(8) 0.233(8) 0.121(5) -0.090(5) -0.071(4) -0.045(6)
C4 0.244(8) 0.233(8) 0.121(5) -0.090(5) -0.071(4) -0.045(6)
C5 0.244(8) 0.233(8) 0.121(5) -0.090(5) -0.071(4) -0.045(6)
C6 0.244(8) 0.233(8) 0.121(5) -0.090(5) -0.071(4) -0.045(6)
C7 0.244(8) 0.233(8) 0.121(5) -0.090(5) -0.071(4) -0.045(6)
C8 0.195(12) 0.163(10) 0.034(4) -0.001(5) -0.004(6) -0.154(9)
C9 0.182(5) 0.182(5) 0.027(2) -0.002(3) 0.002(3) -0.129(5)
C10 0.182(5) 0.182(5) 0.027(2) -0.002(3) 0.002(3) -0.129(5)
C11 0.176(11) 0.165(10) 0.032(4) -0.014(5) -0.003(5) -0.141(9)
C12 0.242(15) 0.205(13) 0.045(5) -0.007(6) -0.008(7) -0.189(12)
Cl1 0.0483(18) 0.0483(18) 0.0237(19) 0.000 0.000 0.000
Cl2 0.247(7) 0.115(4) 0.107(3) 0.000 0.000 0.021(4)
Cd1S 0.154(3) 0.088(2) 0.0555(15) -0.0164(15) -0.0030(17) 0.012(2)
O1S 0.26(2) 0.081(11) 0.097(11) -0.001(10) -0.015(14) -0.032(13)
O3S 0.26(2) 0.081(11) 0.097(11) -0.001(10) -0.015(14) -0.032(13)
O2S 0.26(2) 0.081(11) 0.097(11) -0.001(10) -0.015(14) -0.032(13)

loop_
_atom_type_symbol
_atom_type_description
_atom_type_scat_dispersion_real
_atom_type_scat_dispersion_imag
_atom_type_scat_source
C C 0.0033 0.0016 'International Tables Vol C Tables 4.2.6.8 and 6.1.1.4'
H H 0.0000 0.0000 'International Tables Vol C Tables 4.2.6.8 and 6.1.1.4'
N N 0.0061 0.0033 'International Tables Vol C Tables 4.2.6.8 and 6.1.1.4'
O O 0.0106 0.0060 'International Tables Vol C Tables 4.2.6.8 and 6.1.1.4'
Cd Cd -0.8075 1.2024 'International Tables Vol C Tables 4.2.6.8 and 6.1.1.4'
Cl Cl 0.1484 0.1585 'International Tables Vol C Tables 4.2.6.8 and 6.1.1.4'

loop_
_geom_angle_atom_site_label_1
_geom_angle_atom_site_label_2
_geom_angle_atom_site_label_3
_geom_angle
_geom_angle_site_symmetry_1
_geom_angle_site_symmetry_3
N2 Cd1 N2 92.0(3) . 11_556
N2 Cd1 N3 167.35(16) . 12_656
N2 Cd1 N3 88.15(17) 11_556 12_656
N2 Cd1 N3 88.15(17) . 2_655
N2 Cd1 N3 167.35(16) 11_556 2_655
N3 Cd1 N3 88.9(3) 12_656 2_655
N2 Cd1 Cl2 96.38(18) . .
N2 Cd1 Cl2 96.39(18) 11_556 .
N3 Cd1 Cl2 96.17(18) 12_656 .
N3 Cd1 Cl2 96.17(18) 2_655 .
N2 Cd1 Cl1 84.05(15) . .
N2 Cd1 Cl1 84.05(15) 11_556 .
N3 Cd1 Cl1 83.39(15) 12_656 .
N3 Cd1 Cl1 83.39(15) 2_655 .
Cl2 Cd1 Cl1 179.37(16) . .
N2 N1 C1 106.0(7) . .
N2 N1 Cd1S 107.3(5) . .
C1 N1 Cd1S 146.3(6) . .
N3 N2 N1 107.6(6) . .
N3 N2 Cd1 124.7(3) . .
N1 N2 Cd1 127.7(6) . .
N2 N3 N4 107.6(6) . .
N2 N3 Cd1 124.7(3) . 10_566
N4 N3 Cd1 127.7(6) . 10_566
C1 N4 N3 107.8(8) . .
C9 N5 C9 106.3(9) . 15_775
C9 N5 H5A 126.8 . .
C9 N5 H5A 126.8 15_775 .
C11 N6 C11 107.4(10) 11_557 .
N4 C1 N1 111.1(7) . .
N4 C1 C2 126.4(11) . .
N1 C1 C2 122.5(10) . .
C3 C2 C7 120.0 . .
C3 C2 C1 123.0(8) . .
C7 C2 C1 116.9(8) . .
C2 C3 C4 120.0 . .
C2 C3 H3A 120.0 . .
C4 C3 H3A 120.0 . .
C5 C4 C3 120.0 . .
C5 C4 H4A 120.0 . .
C3 C4 H4A 120.0 . .
C4 C5 C6 120.0 . .
C4 C5 C8 120.8(8) . .
C6 C5 C8 118.5(8) . .
C7 C6 C5 120.0 . .
C7 C6 H6A 120.0 . .
C5 C6 H6A 120.0 . .
C6 C7 C2 120.0 . .
C6 C7 H7A 120.0 . .
C2 C7 H7A 120.0 . .
C11 C8 C9 124.9(7) . .
C11 C8 C5 117.9(7) . .
C9 C8 C5 117.1(7) . .
C8 C9 N5 126.4(7) . .
C8 C9 C10 125.2(7) . .
N5 C9 C10 108.1(7) . .
C10 C10 C9 108.7(5) 15_775 .
C10 C10 H10A 125.7 15_775 .
C9 C10 H10A 125.7 . .
N6 C11 C8 125.3(7) . .
N6 C11 C12 108.1(7) . .
C8 C11 C12 126.5(7) . .
C12 C12 C11 108.1(4) 11_557 .
C12 C12 H12A 126.0 11_557 .
C11 C12 H12A 126.0 . .
Cd1 Cl1 Cd1 180.0 10_566 2_655
Cd1 Cl1 Cd1 90.0 10_566 9_666
Cd1 Cl1 Cd1 90.0 2_655 9_666
Cd1 Cl1 Cd1 90.0 10_566 .
Cd1 Cl1 Cd1 90.0 2_655 .
Cd1 Cl1 Cd1 180.00(4) 9_666 .
Cd1 Cl2 Cd1S 91.13(13) . .
Cd1 Cl2 Cd1S 91.12(13) . 11_556
Cd1S Cl2 Cd1S 176.8(3) . 11_556
O1S Cd1S O3S 91.9(11) . .
O1S Cd1S O2S 87.0(10) . .
O3S Cd1S O2S 83.5(12) . .
O1S Cd1S Cl2 177.2(10) . .
O3S Cd1S Cl2 90.6(7) . .
O2S Cd1S Cl2 92.2(7) . .
O1S Cd1S N1 84.2(9) . .
O3S Cd1S N1 175.1(7) . .
O2S Cd1S N1 93.4(9) . .
Cl2 Cd1S N1 93.3(2) . .

loop_
_geom_bond_atom_site_label_1
_geom_bond_atom_site_label_2
_geom_bond_distance
_geom_bond_site_symmetry_2
Cd1 N2 2.265(5) .
Cd1 N2 2.265(5) 11_556
Cd1 N3 2.324(6) 12_656
Cd1 N3 2.324(6) 2_655
Cd1 Cl2 2.445(5) .
Cd1 Cl1 2.7889(10) .
N1 N2 1.339(3) .
N1 C1 1.330(12) .
N1 Cd1S 2.604(9) .
N2 N3 1.332(3) .
N3 N4 1.341(3) .
N3 Cd1 2.324(6) 10_566
N4 C1 1.266(12) .
N5 C9 1.391(9) .
N5 C9 1.391(9) 15_775
N5 H5A 0.8800 .
N6 C11 1.375(9) 11_557
N6 C11 1.375(9) .
C1 C2 1.453(10) .
C2 C3 1.3900 .
C2 C7 1.3900 .
C3 C4 1.3900 .
C3 H3A 0.9500 .
C4 C5 1.3900 .
C4 H4A 0.9500 .
C5 C6 1.3900 .
C5 C8 1.496(9) .
C6 C7 1.3900 .
C6 H6A 0.9500 .
C7 H7A 0.9500 .
C8 C11 1.395(10) .
C8 C9 1.401(11) .
C9 C10 1.445(10) .
C10 C10 1.302(16) 15_775
C10 H10A 0.9500 .
C11 C12 1.393(11) .
C12 C12 1.352(16) 11_557
C12 H12A 0.9500 .
Cl1 Cd1 2.7889(10) 10_566
Cl1 Cd1 2.7889(10) 2_655
Cl1 Cd1 2.7889(10) 9_666
Cl2 Cd1S 2.551(3) .
Cl2 Cd1S 2.551(3) 11_556
Cd1S O1S 2.28(3) .
Cd1S O3S 2.39(3) .
Cd1S O2S 2.39(3) .

loop_
_geom_torsion_atom_site_label_1
_geom_torsion_atom_site_label_2
_geom_torsion_atom_site_label_3
_geom_torsion_atom_site_label_4
_geom_torsion
_geom_torsion_site_symmetry_1
_geom_torsion_site_symmetry_4
C1 N1 N2 N3 -0.8(9) . .
Cd1S N1 N2 N3 173.6(5) . .
C1 N1 N2 Cd1 -176.7(5) . .
Cd1S N1 N2 Cd1 -2.4(7) . .
N2 Cd1 N2 N3 -44.1(7) 11_556 .
N3 Cd1 N2 N3 46.4(15) 12_656 .
N3 Cd1 N2 N3 123.2(6) 2_655 .
Cl2 Cd1 N2 N3 -140.8(6) . .
Cl1 Cd1 N2 N3 39.7(5) . .
N2 Cd1 N2 N1 131.2(5) 11_556 .
N3 Cd1 N2 N1 -138.3(10) 12_656 .
N3 Cd1 N2 N1 -61.5(6) 2_655 .
Cl2 Cd1 N2 N1 34.5(6) . .
Cl1 Cd1 N2 N1 -145.0(6) . .
N1 N2 N3 N4 2.1(8) . .
Cd1 N2 N3 N4 178.2(4) . .
N1 N2 N3 Cd1 -178.8(5) . 10_566
Cd1 N2 N3 Cd1 -2.7(8) . 10_566
N2 N3 N4 C1 -2.7(9) . .
Cd1 N3 N4 C1 178.2(6) 10_566 .
N3 N4 C1 N1 2.3(10) . .
N3 N4 C1 C2 -175.8(8) . .
N2 N1 C1 N4 -0.9(10) . .
Cd1S N1 C1 N4 -171.2(8) . .
N2 N1 C1 C2 177.2(8) . .
Cd1S N1 C1 C2 6.9(17) . .
N4 C1 C2 C3 165.2(8) . .
N1 C1 C2 C3 -12.6(13) . .
N4 C1 C2 C7 -13.5(13) . .
N1 C1 C2 C7 168.6(8) . .
C7 C2 C3 C4 0.0 . .
C1 C2 C3 C4 -178.7(10) . .
C2 C3 C4 C5 0.0 . .
C3 C4 C5 C6 0.0 . .
C3 C4 C5 C8 169.9(9) . .
C4 C5 C6 C7 0.0 . .
C8 C5 C6 C7 -170.1(9) . .
C5 C6 C7 C2 0.0 . .
C3 C2 C7 C6 0.0 . .
C1 C2 C7 C6 178.8(9) . .
C4 C5 C8 C11 101.3(13) . .
C6 C5 C8 C11 -88.7(14) . .
C4 C5 C8 C9 -76.7(14) . .
C6 C5 C8 C9 93.3(13) . .
C11 C8 C9 N5 8(3) . .
C5 C8 C9 N5 -174.3(14) . .
C11 C8 C9 C10 -179.8(15) . .
C5 C8 C9 C10 -2(2) . .
C9 N5 C9 C8 177.1(9) 15_775 .
C9 N5 C9 C10 4(2) 15_775 .
C8 C9 C10 C10 -175.9(13) . 15_775
N5 C9 C10 C10 -2.4(13) . 15_775
C11 N6 C11 C8 -178.4(9) 11_557 .
C11 N6 C11 C12 3(2) 11_557 .
C9 C8 C11 N6 -3(3) . .
C5 C8 C11 N6 179.5(13) . .
C9 C8 C11 C12 175.2(15) . .
C5 C8 C11 C12 -3(2) . .
N6 C11 C12 C12 -2.1(13) . 11_557
C8 C11 C12 C12 179.7(13) . 11_557
N2 Cd1 Cl1 Cd1 -46.33(14) . 10_566
N2 Cd1 Cl1 Cd1 46.33(14) 11_556 10_566
N3 Cd1 Cl1 Cd1 135.15(14) 12_656 10_566
N3 Cd1 Cl1 Cd1 -135.15(14) 2_655 10_566
Cl2 Cd1 Cl1 Cd1 180.0 . 10_566
N2 Cd1 Cl1 Cd1 133.67(14) . 2_655
N2 Cd1 Cl1 Cd1 -133.67(14) 11_556 2_655
N3 Cd1 Cl1 Cd1 -44.85(14) 12_656 2_655
N3 Cd1 Cl1 Cd1 44.85(14) 2_655 2_655
Cl2 Cd1 Cl1 Cd1 0.0 . 2_655
N2 Cd1 Cl1 Cd1 133.67(14) . 9_666
N2 Cd1 Cl1 Cd1 -133.67(14) 11_556 9_666
N3 Cd1 Cl1 Cd1 -44.85(14) 12_656 9_666
N3 Cd1 Cl1 Cd1 44.85(14) 2_655 9_666
Cl2 Cd1 Cl1 Cd1 0.0 . 9_666
N2 Cd1 Cl2 Cd1S -42.5(2) . .
N2 Cd1 Cl2 Cd1S -135.3(2) 11_556 .
N3 Cd1 Cl2 Cd1S 135.9(2) 12_656 .
N3 Cd1 Cl2 Cd1S 46.3(2) 2_655 .
Cl1 Cd1 Cl2 Cd1S 91.13(17) . .
N2 Cd1 Cl2 Cd1S 135.3(2) . 11_556
N2 Cd1 Cl2 Cd1S 42.5(2) 11_556 11_556
N3 Cd1 Cl2 Cd1S -46.3(2) 12_656 11_556
N3 Cd1 Cl2 Cd1S -135.9(2) 2_655 11_556
Cl1 Cd1 Cl2 Cd1S -91.13(17) . 11_556
Cd1 Cl2 Cd1S O1S 61(16) . .
Cd1S Cl2 Cd1S O1S -74(17) 11_556 .
Cd1 Cl2 Cd1S O3S -142.3(8) . .
Cd1S Cl2 Cd1S O3S 83(6) 11_556 .
Cd1 Cl2 Cd1S O2S 134.2(9) . .
Cd1S Cl2 Cd1S O2S -1(6) 11_556 .
Cd1 Cl2 Cd1S N1 40.6(2) . .
Cd1S Cl2 Cd1S N1 -94(6) 11_556 .
N2 N1 Cd1S O1S 151.8(9) . .
C1 N1 Cd1S O1S -38.0(14) . .
N2 N1 Cd1S O3S -172(9) . .
C1 N1 Cd1S O3S -2(9) . .
N2 N1 Cd1S O2S -121.6(8) . .
C1 N1 Cd1S O2S 48.6(13) . .
N2 N1 Cd1S Cl2 -29.2(5) . .
C1 N1 Cd1S Cl2 141.0(11) . .

loop_
_platon_squeeze_void_nr
_platon_squeeze_void_average_x
_platon_squeeze_void_average_y
_platon_squeeze_void_average_z
_platon_squeeze_void_volume
_platon_squeeze_void_count_electrons
_platon_squeeze_void_content
1 -0.008 -0.004 -0.009 10932 2758 ' '
